data_7041697
loop_
_publ_author_name
'Mikhalyova, Elena A.'
'Yakovenko, Anastasiya V.'
'Zeller, Matthias'
'Gavrilenko, Konstantin S.'
'Kiskin, Mikhail A.'
'Smola, Sergey S.'
'Dotsenko, Vladimir P.'
'Eremenko, Igor L.'
'Addison, Anthony W.'
'Pavlishchuk, Vitaly V.'

_publ_section_title
;
 Crystal structures and intense luminescence of
 tris(3-(2'-pyridyl)-pyrazolyl)borate Tb(3+) and Eu(3+) complexes with
 carboxylate co-ligands.
;
_journal_issue 11
_journal_name_full 'Dalton transactions (Cambridge, England : 2003)'
_journal_page_first 3457
_journal_page_last 3469
_journal_paper_doi 10.1039/c6dt04757b
_journal_volume 46
_journal_year 2017
_chemical_formula_moiety 'C38 H21 B F10 N9 O5 Tb, C2 H3 N'
_chemical_formula_sum 'C40 H24 B F10 N10 O5 Tb'
_chemical_formula_weight 1084.42
_space_group_crystal_system monoclinic
_space_group_IT_number 15
_space_group_name_Hall '-C 2yc'
_space_group_name_H-M_alt 'C 1 2/c 1'
_symmetry_space_group_name_Hall '-C 2yc'
_symmetry_space_group_name_H-M 'C 1 2/c 1'
_atom_sites_solution_hydrogens mixed
_atom_sites_solution_primary direct
_atom_sites_solution_secondary difmap
_audit_creation_method SHELXL-2014/7
_audit_update_record
;
2016-11-22 deposited with the CCDC.
2017-01-16 downloaded from the CCDC.
;
_cell_angle_alpha 90
_cell_angle_beta 91.616(2)
_cell_angle_gamma 90
_cell_formula_units_Z 8
_cell_length_a 41.836(5)
_cell_length_b 10.1087(13)
_cell_length_c 19.224(2)
_cell_measurement_reflns_used 6460
_cell_measurement_temperature 100(2)
_cell_measurement_theta_max 30.93
_cell_measurement_theta_min 2.32
_cell_volume 8126.7(17)
_computing_cell_refinement 'Apex2 v2009.7-0'
_computing_data_collection 'Apex2 v2009.7-0 (Bruker, 2009)'
_computing_data_reduction 'SAINT V7.66A (Bruker, 2013)'
_computing_structure_refinement
;  
SHELXL-2014/7 (Sheldrick, 2015), 
SHELXLE Rev780 (H\"ubschle et al., 2011)
;
_computing_structure_solution 'SHELXS-97 (Sheldrick, 2008)'
_diffrn_ambient_temperature 100(2)
_diffrn_measured_fraction_theta_full 0.999
_diffrn_measured_fraction_theta_max 0.993
_diffrn_measurement_device_type 'Bruker AXS SMART APEX CCD diffractometer'
_diffrn_measurement_method '\w scans'
_diffrn_radiation_monochromator graphite
_diffrn_radiation_type MoK\a
_diffrn_radiation_wavelength 0.71073
_diffrn_reflns_av_R_equivalents 0.0486
_diffrn_reflns_av_unetI/netI 0.0597
_diffrn_reflns_Laue_measured_fraction_full 0.999
_diffrn_reflns_Laue_measured_fraction_max 0.993
_diffrn_reflns_limit_h_max 55
_diffrn_reflns_limit_h_min -44
_diffrn_reflns_limit_k_max 13
_diffrn_reflns_limit_k_min -12
_diffrn_reflns_limit_l_max 25
_diffrn_reflns_limit_l_min -25
_diffrn_reflns_number 29765
_diffrn_reflns_point_group_measured_fraction_full 0.999
_diffrn_reflns_point_group_measured_fraction_max 0.993
_diffrn_reflns_theta_full 25.242
_diffrn_reflns_theta_max 28.281
_diffrn_reflns_theta_min 1.948
_diffrn_source 'fine-focus sealed tube'
_exptl_absorpt_coefficient_mu 1.846
_exptl_absorpt_correction_T_max 0.7462
_exptl_absorpt_correction_T_min 0.6102
_exptl_absorpt_correction_type multi-scan
_exptl_absorpt_process_details 'Apex2  v2009.7-0 (Bruker, 2009)'
_exptl_crystal_colour colourless
_exptl_crystal_density_diffrn 1.773
_exptl_crystal_description rod
_exptl_crystal_F_000 4272
_exptl_crystal_preparation ', Luminescent'
_exptl_crystal_size_max 0.350
_exptl_crystal_size_mid 0.130
_exptl_crystal_size_min 0.120
_refine_diff_density_max 3.131
_refine_diff_density_min -2.282
_refine_diff_density_rms 0.153
_refine_ls_extinction_method none
_refine_ls_goodness_of_fit_ref 1.158
_refine_ls_hydrogen_treatment mixed
_refine_ls_matrix_type full
_refine_ls_number_parameters 640
_refine_ls_number_reflns 10010
_refine_ls_number_restraints 47
_refine_ls_restrained_S_all 1.156
_refine_ls_R_factor_all 0.0731
_refine_ls_R_factor_gt 0.0593
_refine_ls_shift/su_max 0.004
_refine_ls_shift/su_mean 0.000
_refine_ls_structure_factor_coef Fsqd
_refine_ls_weighting_details 'w=1/[\s^2^(Fo^2^)+(0.0240P)^2^+112.1073P] where P=(Fo^2^+2Fc^2^)/3'
_refine_ls_weighting_scheme calc
_refine_ls_wR_factor_gt 0.1221
_refine_ls_wR_factor_ref 0.1291
_reflns_Friedel_coverage 0.000
_reflns_number_gt 8374
_reflns_number_total 10010
_reflns_threshold_expression 'I > 2\s(I)'
_cod_data_source_file c6dt04757b2.cif
_cod_data_source_block 11mz025_0m
_cod_depositor_comments 'Adding full bibliography for 7041696--7041708.cif.'
_cod_original_cell_volume 8126.7(18)
_cod_database_code 7041697
_shelx_shelxl_version_number 2014/7
_shelx_space_group_comment
;
The symmetry employed for this shelxl refinement is uniquely defined
by the following loop, which should always be used as a source of
symmetry information in preference to the above space-group names.
They are only intended as comments.
;
_shelx_estimated_absorpt_t_min 0.564
_shelx_estimated_absorpt_t_max 0.809

loop_
_space_group_symop_operation_xyz
'x, y, z'
'-x, y, -z+1/2'
'x+1/2, y+1/2, z'
'-x+1/2, y+1/2, -z+1/2'
'-x, -y, -z'
'x, -y, z-1/2'
'-x+1/2, -y+1/2, -z'
'x+1/2, -y+1/2, z-1/2'

loop_
_atom_site_label
_atom_site_type_symbol
_atom_site_fract_x
_atom_site_fract_y
_atom_site_fract_z
_atom_site_U_iso_or_equiv
_atom_site_adp_type
_atom_site_occupancy
_atom_site_site_symmetry_order
_atom_site_calc_flag
_atom_site_refinement_flags_posn
_atom_site_refinement_flags_adp
_atom_site_refinement_flags_occupancy
_atom_site_disorder_assembly
_atom_site_disorder_group
B1 B 0.61587(17) 0.2290(7) 0.6436(3) 0.0230(14) Uani 1 1 d . . . . .
H1A H 0.6094 0.1345 0.6497 0.028 Uiso 1 1 calc R U . . .
C1 C 0.56796(17) 0.2912(7) 0.7202(3) 0.0302(14) Uani 1 1 d . . . . .
H1 H 0.5598 0.2045 0.7268 0.036 Uiso 1 1 calc R U . . .
C2 C 0.55526(15) 0.4048(7) 0.7466(3) 0.0290(13) Uani 1 1 d . . . . .
H2 H 0.5368 0.4133 0.7740 0.035 Uiso 1 1 calc R U . . .
C3 C 0.57533(15) 0.5054(6) 0.7244(3) 0.0235(12) Uani 1 1 d . . . . .
C4 C 0.57549(16) 0.6480(6) 0.7371(3) 0.0256(13) Uani 1 1 d . . . . .
C5 C 0.55293(17) 0.7054(7) 0.7792(3) 0.0326(15) Uani 1 1 d . . . . .
H5 H 0.5366 0.6532 0.7989 0.039 Uiso 1 1 calc R U . . .
C6 C 0.5546(2) 0.8395(7) 0.7920(3) 0.0393(18) Uani 1 1 d . . . . .
H6 H 0.5391 0.8816 0.8197 0.047 Uiso 1 1 calc R U . . .
C7 C 0.57933(19) 0.9122(7) 0.7635(3) 0.0375(16) Uani 1 1 d . . . . .
H7 H 0.5815 1.0042 0.7726 0.045 Uiso 1 1 calc R U . . .
C8 C 0.60064(17) 0.8467(6) 0.7215(3) 0.0284(14) Uani 1 1 d . . . . .
H8 H 0.6173 0.8967 0.7017 0.034 Uiso 1 1 calc R U . . .
C9 C 0.60678(14) 0.1973(6) 0.5092(3) 0.0218(12) Uani 1 1 d . . . . .
H9 H 0.5997 0.1081 0.5091 0.026 Uiso 1 1 calc R U . . .
C10 C 0.61110(15) 0.2742(6) 0.4510(3) 0.0239(12) Uani 1 1 d . . . . .
H10 H 0.6074 0.2504 0.4037 0.029 Uiso 1 1 calc R U . . .
C11 C 0.62207(13) 0.3949(5) 0.4775(3) 0.0192(11) Uani 1 1 d . . . . .
C12 C 0.63379(14) 0.5129(6) 0.4426(3) 0.0203(11) Uani 1 1 d . . . . .
C13 C 0.63123(15) 0.5267(6) 0.3705(3) 0.0246(12) Uani 1 1 d . . . . .
H13 H 0.6215 0.4594 0.3427 0.029 Uiso 1 1 calc R U . . .
C14 C 0.64298(16) 0.6394(7) 0.3403(3) 0.0302(14) Uani 1 1 d . . . . .
H14 H 0.6418 0.6502 0.2912 0.036 Uiso 1 1 calc R U . . .
C15 C 0.65651(16) 0.7362(7) 0.3818(3) 0.0295(14) Uani 1 1 d . . . . .
H15 H 0.6644 0.8154 0.3619 0.035 Uiso 1 1 calc R U . . .
C16 C 0.65846(16) 0.7161(6) 0.4533(3) 0.0264(13) Uani 1 1 d . . . . .
H16 H 0.6679 0.7831 0.4818 0.032 Uiso 1 1 calc R U . . .
C17 C 0.67360(16) 0.1658(6) 0.6918(3) 0.0279(14) Uani 1 1 d . . . . .
H17 H 0.6701 0.0756 0.7032 0.033 Uiso 1 1 calc R U . . .
C18 C 0.70244(17) 0.2298(7) 0.6955(3) 0.0305(14) Uani 1 1 d . . . . .
H18 H 0.7226 0.1943 0.7098 0.037 Uiso 1 1 calc R U . . .
C19 C 0.69566(15) 0.3587(6) 0.6737(3) 0.0231(12) Uani 1 1 d . . . . .
C20 C 0.71666(15) 0.4710(6) 0.6577(3) 0.0259(13) Uani 1 1 d . . . . .
C21 C 0.74864(15) 0.4709(7) 0.6767(3) 0.0309(14) Uani 1 1 d . . . . .
H21 H 0.7574 0.4007 0.7039 0.037 Uiso 1 1 calc R U . . .
C22 C 0.76771(16) 0.5733(8) 0.6560(4) 0.0376(16) Uani 1 1 d . . . . .
H22 H 0.7899 0.5743 0.6682 0.045 Uiso 1 1 calc R U . . .
C23 C 0.75413(18) 0.6747(7) 0.6172(4) 0.0377(17) Uani 1 1 d . . . . .
H23 H 0.7668 0.7467 0.6023 0.045 Uiso 1 1 calc R U . . .
C24 C 0.72168(16) 0.6700(7) 0.6004(3) 0.0313(14) Uani 1 1 d . . . . .
H24 H 0.7124 0.7404 0.5740 0.038 Uiso 1 1 calc R U . . .
C25 C 0.67662(15) 0.7345(6) 0.7587(3) 0.0245(12) Uani 1 1 d . . . . .
C26 C 0.68690(14) 0.7263(6) 0.8347(3) 0.0222(12) Uani 1 1 d . . . . .
C27 C 0.70541(16) 0.6224(6) 0.8614(3) 0.0269(13) Uani 1 1 d . . . . .
C28 C 0.71640(16) 0.6203(7) 0.9298(3) 0.0309(14) Uani 1 1 d . . . . .
C29 C 0.70827(16) 0.7236(7) 0.9730(3) 0.0324(16) Uani 1 1 d . . . . .
C30 C 0.68954(16) 0.8244(7) 0.9494(3) 0.0313(15) Uani 1 1 d . . . . .
C31 C 0.67916(16) 0.8262(6) 0.8808(3) 0.0276(13) Uani 1 1 d . . . . .
C32 C 0.58674(16) 0.7890(6) 0.5407(3) 0.0251(13) Uani 1 1 d . . . . .
C33 C 0.55413(16) 0.8047(6) 0.5039(3) 0.0261(13) Uani 1 1 d . . . . .
C34 C 0.55142(16) 0.8223(6) 0.4324(3) 0.0275(13) Uani 1 1 d . . . . .
C35 C 0.52199(17) 0.8436(6) 0.3995(3) 0.0282(14) Uani 1 1 d . . . . .
C36 C 0.49515(16) 0.8514(7) 0.4375(3) 0.0305(14) Uani 1 1 d . . . . .
C37 C 0.49711(17) 0.8341(7) 0.5089(3) 0.0317(14) Uani 1 1 d . . . . .
C38 C 0.52635(17) 0.8106(7) 0.5409(3) 0.0298(14) Uani 1 1 d . . . . .
C55 C 0.5436(4) 0.439(2) 0.5467(10) 0.034(3) Uani 0.711(14) 1 d D U P A 1
H55A H 0.5377 0.4012 0.5010 0.051 Uiso 0.711(14) 1 calc R U P A 1
H55B H 0.5560 0.3735 0.5738 0.051 Uiso 0.711(14) 1 calc R U P A 1
H55C H 0.5565 0.5185 0.5405 0.051 Uiso 0.711(14) 1 calc R U P A 1
C56 C 0.5155(3) 0.4712(11) 0.5823(6) 0.046(3) Uani 0.711(14) 1 d D U P A 1
N10 N 0.4912(3) 0.4953(11) 0.6096(6) 0.049(3) Uani 0.711(14) 1 d D U P A 1
C55B C 0.5476(13) 0.453(6) 0.536(2) 0.041(6) Uani 0.289(14) 1 d D U P A 2
H55D H 0.5676 0.4032 0.5339 0.062 Uiso 0.289(14) 1 calc R U P A 2
H55E H 0.5318 0.4018 0.5612 0.062 Uiso 0.289(14) 1 calc R U P A 2
H55F H 0.5516 0.5373 0.5603 0.062 Uiso 0.289(14) 1 calc R U P A 2
C56B C 0.5359(7) 0.479(3) 0.4684(15) 0.050(6) Uani 0.289(14) 1 d D U P A 2
N10B N 0.5273(9) 0.494(3) 0.4093(13) 0.060(7) Uani 0.289(14) 1 d D U P A 2
F1 F 0.71451(10) 0.5243(4) 0.81969(19) 0.0368(9) Uani 1 1 d . . . . .
F2 F 0.73500(11) 0.5222(5) 0.9535(2) 0.0462(11) Uani 1 1 d . . . . .
F3 F 0.71981(11) 0.7232(5) 1.03915(18) 0.0476(12) Uani 1 1 d . . . . .
F4 F 0.68162(11) 0.9253(5) 0.9921(2) 0.0475(11) Uani 1 1 d . . . . .
F5 F 0.66024(10) 0.9263(4) 0.8597(2) 0.0354(9) Uani 1 1 d . . . . .
F6 F 0.57757(10) 0.8181(5) 0.3941(2) 0.0413(10) Uani 1 1 d . . . . .
F7 F 0.52027(10) 0.8597(5) 0.32991(19) 0.0420(10) Uani 1 1 d . . . . .
F8 F 0.46648(10) 0.8753(4) 0.4062(2) 0.0419(10) Uani 1 1 d . . . . .
F9 F 0.47018(11) 0.8432(5) 0.5460(2) 0.0473(11) Uani 1 1 d . . . . .
F10 F 0.52754(10) 0.7984(4) 0.61078(18) 0.0412(10) Uani 1 1 d . . . . .
N1 N 0.59397(13) 0.3218(5) 0.6834(2) 0.0231(11) Uani 1 1 d . . . . .
N2 N 0.59863(12) 0.4536(5) 0.6854(2) 0.0219(10) Uani 1 1 d . . . . .
N3 N 0.59909(12) 0.7175(5) 0.7073(2) 0.0250(11) Uani 1 1 d . . . . .
N4 N 0.61431(12) 0.2692(5) 0.5658(2) 0.0202(10) Uani 1 1 d . . . . .
N5 N 0.62371(12) 0.3930(5) 0.5468(2) 0.0198(10) Uani 1 1 d . . . . .
N6 N 0.64761(12) 0.6065(5) 0.4838(2) 0.0228(10) Uani 1 1 d . . . . .
N7 N 0.65099(12) 0.2518(5) 0.6693(2) 0.0215(10) Uani 1 1 d . . . . .
N8 N 0.66450(12) 0.3724(5) 0.6584(2) 0.0220(10) Uani 1 1 d . . . . .
N9 N 0.70269(12) 0.5688(5) 0.6201(2) 0.0231(10) Uani 1 1 d . . . . .
O1 O 0.66316(10) 0.6337(4) 0.73314(19) 0.0225(9) Uani 1 1 d . . . . .
O2 O 0.68232(12) 0.8416(4) 0.7290(2) 0.0312(10) Uani 1 1 d . . . . .
O3 O 0.65655(11) 0.8024(4) 0.6049(2) 0.0256(9) Uani 1 1 d D . . . .
H3A H 0.6404(11) 0.845(7) 0.592(4) 0.038 Uiso 1 1 d D U . . .
H3B H 0.6662(16) 0.816(7) 0.643(2) 0.038 Uiso 1 1 d D U . . .
O4 O 0.59332(10) 0.6732(4) 0.5620(2) 0.0248(9) Uani 1 1 d . . . . .
O5 O 0.60333(12) 0.8895(4) 0.5462(2) 0.0353(11) Uani 1 1 d . . . . .
Tb1 Tb 0.63925(2) 0.58396(3) 0.62210(2) 0.01817(8) Uani 1 1 d . . . . .

loop_
_atom_site_aniso_label
_atom_site_aniso_U_11
_atom_site_aniso_U_22
_atom_site_aniso_U_33
_atom_site_aniso_U_23
_atom_site_aniso_U_13
_atom_site_aniso_U_12
B1 0.028(4) 0.023(3) 0.018(3) 0.003(2) 0.001(3) -0.002(3)
C1 0.038(4) 0.032(3) 0.021(3) 0.004(2) 0.001(3) -0.004(3)
C2 0.025(3) 0.037(4) 0.025(3) 0.005(3) 0.007(2) 0.001(3)
C3 0.029(3) 0.027(3) 0.014(3) 0.002(2) -0.002(2) -0.001(2)
C4 0.033(3) 0.028(3) 0.016(3) 0.004(2) -0.001(2) 0.003(3)
C5 0.038(4) 0.035(4) 0.026(3) 0.007(3) 0.008(3) 0.007(3)
C6 0.063(5) 0.031(4) 0.025(3) 0.003(3) 0.016(3) 0.021(3)
C7 0.055(5) 0.031(3) 0.026(3) 0.002(3) 0.003(3) 0.007(3)
C8 0.038(4) 0.024(3) 0.023(3) 0.003(2) 0.001(3) 0.002(3)
C9 0.023(3) 0.024(3) 0.019(3) -0.004(2) -0.003(2) -0.001(2)
C10 0.028(3) 0.029(3) 0.015(3) -0.002(2) -0.003(2) -0.001(2)
C11 0.019(3) 0.022(3) 0.016(2) 0.002(2) -0.004(2) 0.003(2)
C12 0.021(3) 0.027(3) 0.013(2) 0.000(2) -0.001(2) 0.000(2)
C13 0.028(3) 0.029(3) 0.017(3) -0.002(2) -0.001(2) -0.003(2)
C14 0.035(4) 0.039(4) 0.016(3) 0.004(3) 0.000(3) -0.001(3)
C15 0.037(4) 0.033(3) 0.018(3) 0.008(2) 0.005(3) -0.010(3)
C16 0.034(4) 0.027(3) 0.018(3) 0.001(2) 0.003(2) -0.009(3)
C17 0.043(4) 0.028(3) 0.013(3) 0.003(2) 0.003(3) 0.009(3)
C18 0.036(4) 0.036(4) 0.020(3) 0.001(3) -0.003(3) 0.011(3)
C19 0.025(3) 0.034(3) 0.010(2) -0.006(2) -0.002(2) 0.005(2)
C20 0.027(3) 0.035(3) 0.016(3) -0.008(2) -0.002(2) 0.000(3)
C21 0.024(3) 0.045(4) 0.023(3) -0.005(3) -0.002(3) 0.004(3)
C22 0.024(3) 0.047(4) 0.042(4) -0.017(3) -0.002(3) 0.002(3)
C23 0.037(4) 0.036(4) 0.040(4) -0.013(3) 0.011(3) -0.010(3)
C24 0.031(4) 0.036(4) 0.027(3) -0.005(3) 0.000(3) -0.009(3)
C25 0.029(3) 0.027(3) 0.017(3) -0.005(2) -0.006(2) -0.003(2)
C26 0.025(3) 0.024(3) 0.017(3) 0.000(2) -0.001(2) -0.011(2)
C27 0.032(3) 0.032(3) 0.017(3) 0.003(2) -0.002(2) -0.004(3)
C28 0.031(4) 0.038(4) 0.024(3) 0.006(3) -0.006(3) -0.001(3)
C29 0.035(4) 0.052(4) 0.010(3) 0.001(3) -0.001(2) -0.017(3)
C30 0.034(4) 0.041(4) 0.019(3) -0.008(3) 0.003(3) -0.013(3)
C31 0.029(3) 0.030(3) 0.024(3) -0.002(2) -0.001(3) -0.002(3)
C32 0.035(4) 0.026(3) 0.015(3) -0.001(2) -0.001(2) 0.005(3)
C33 0.035(4) 0.023(3) 0.020(3) -0.002(2) -0.004(3) 0.003(3)
C34 0.032(3) 0.029(3) 0.022(3) 0.003(2) -0.001(3) 0.000(3)
C35 0.040(4) 0.026(3) 0.018(3) 0.002(2) -0.003(3) 0.000(3)
C36 0.030(4) 0.033(3) 0.028(3) -0.004(3) -0.009(3) 0.007(3)
C37 0.029(3) 0.038(4) 0.028(3) -0.004(3) 0.006(3) 0.003(3)
C38 0.036(4) 0.034(3) 0.019(3) 0.003(2) -0.001(3) 0.003(3)
C55 0.023(6) 0.034(6) 0.046(7) 0.006(5) 0.001(5) -0.012(5)
C56 0.046(6) 0.039(5) 0.052(6) 0.006(5) -0.005(5) 0.001(5)
N10 0.044(6) 0.054(6) 0.049(6) -0.001(5) 0.011(5) 0.020(5)
C55B 0.031(11) 0.036(11) 0.057(12) -0.010(10) 0.009(11) -0.002(10)
C56B 0.050(11) 0.036(10) 0.065(11) -0.002(10) 0.009(10) -0.001(9)
N10B 0.079(18) 0.042(12) 0.060(14) -0.008(12) 0.019(14) 0.013(13)
F1 0.046(2) 0.037(2) 0.0268(19) -0.0004(16) -0.0034(18) 0.0100(19)
F2 0.051(3) 0.054(3) 0.033(2) 0.017(2) -0.014(2) 0.005(2)
F3 0.058(3) 0.074(3) 0.0105(16) 0.0044(18) -0.0048(17) -0.022(2)
F4 0.054(3) 0.060(3) 0.029(2) -0.022(2) 0.0066(19) -0.010(2)
F5 0.042(2) 0.030(2) 0.034(2) -0.0076(17) -0.0010(17) 0.0037(18)
F6 0.033(2) 0.066(3) 0.0252(19) 0.0037(19) 0.0053(17) 0.002(2)
F7 0.049(3) 0.060(3) 0.0172(18) 0.0070(18) -0.0058(17) 0.006(2)
F8 0.041(2) 0.047(3) 0.037(2) -0.0010(19) -0.0115(19) 0.0065(19)
F9 0.041(3) 0.065(3) 0.037(2) -0.005(2) 0.005(2) 0.007(2)
F10 0.050(3) 0.057(3) 0.0163(17) 0.0014(17) -0.0010(17) 0.004(2)
N1 0.037(3) 0.021(2) 0.011(2) 0.0020(18) 0.002(2) 0.003(2)
N2 0.027(3) 0.023(2) 0.016(2) 0.0006(18) -0.001(2) 0.001(2)
N3 0.026(3) 0.031(3) 0.018(2) 0.000(2) -0.003(2) 0.000(2)
N4 0.028(3) 0.020(2) 0.012(2) -0.0001(17) -0.0010(19) -0.001(2)
N5 0.023(2) 0.024(2) 0.012(2) 0.0009(17) -0.0032(18) -0.0017(19)
N6 0.024(3) 0.030(3) 0.014(2) 0.0027(19) -0.0001(19) -0.004(2)
N7 0.031(3) 0.025(2) 0.0078(19) 0.0006(18) -0.0013(19) 0.004(2)
N8 0.031(3) 0.019(2) 0.015(2) 0.0000(18) -0.002(2) -0.001(2)
N9 0.023(3) 0.029(3) 0.018(2) -0.005(2) 0.0004(19) -0.001(2)
O1 0.030(2) 0.024(2) 0.0129(18) -0.0008(15) -0.0028(16) -0.0015(17)
O2 0.045(3) 0.028(2) 0.020(2) 0.0040(17) -0.009(2) -0.008(2)
O3 0.034(3) 0.027(2) 0.0162(19) 0.0024(17) -0.0072(18) -0.0033(19)
O4 0.031(2) 0.026(2) 0.0175(19) 0.0017(16) -0.0004(17) 0.0022(18)
O5 0.040(3) 0.026(2) 0.039(3) 0.006(2) -0.010(2) -0.007(2)
Tb1 0.02318(14) 0.01979(13) 0.01144(12) 0.00071(10) -0.00140(9) -0.00129(11)

loop_
_atom_type_symbol
_atom_type_description
_atom_type_scat_dispersion_real
_atom_type_scat_dispersion_imag
_atom_type_scat_source
C C 0.0033 0.0016 'International Tables Vol C Tables 4.2.6.8 and 6.1.1.4'
H H 0.0000 0.0000 'International Tables Vol C Tables 4.2.6.8 and 6.1.1.4'
B B 0.0013 0.0007 'International Tables Vol C Tables 4.2.6.8 and 6.1.1.4'
N N 0.0061 0.0033 'International Tables Vol C Tables 4.2.6.8 and 6.1.1.4'
O O 0.0106 0.0060 'International Tables Vol C Tables 4.2.6.8 and 6.1.1.4'
F F 0.0171 0.0103 'International Tables Vol C Tables 4.2.6.8 and 6.1.1.4'
Tb Tb -0.1723 4.1537 'International Tables Vol C Tables 4.2.6.8 and 6.1.1.4'

loop_
_geom_angle_atom_site_label_1
_geom_angle_atom_site_label_2
_geom_angle_atom_site_label_3
_geom_angle
N1 B1 N4 108.1(5)
N1 B1 N7 108.9(5)
N4 B1 N7 106.4(5)
N1 B1 H1A 111.1
N4 B1 H1A 111.1
N7 B1 H1A 111.1
N1 C1 C2 109.1(6)
N1 C1 H1 125.4
C2 C1 H1 125.4
C1 C2 C3 104.8(6)
C1 C2 H2 127.6
C3 C2 H2 127.6
N2 C3 C2 109.7(5)
N2 C3 C4 118.3(5)
C2 C3 C4 132.0(6)
N3 C4 C5 123.1(6)
N3 C4 C3 116.2(6)
C5 C4 C3 120.6(6)
C6 C5 C4 118.9(7)
C6 C5 H5 120.5
C4 C5 H5 120.5
C5 C6 C7 118.8(6)
C5 C6 H6 120.6
C7 C6 H6 120.6
C8 C7 C6 118.3(7)
C8 C7 H7 120.9
C6 C7 H7 120.9
N3 C8 C7 123.9(6)
N3 C8 H8 118.1
C7 C8 H8 118.1
N4 C9 C10 108.7(5)
N4 C9 H9 125.7
C10 C9 H9 125.7
C9 C10 C11 104.3(5)
C9 C10 H10 127.8
C11 C10 H10 127.8
N5 C11 C10 111.0(5)
N5 C11 C12 117.6(5)
C10 C11 C12 131.2(5)
N6 C12 C13 122.1(5)
N6 C12 C11 116.5(5)
C13 C12 C11 121.4(5)
C14 C13 C12 119.0(6)
C14 C13 H13 120.5
C12 C13 H13 120.5
C15 C14 C13 119.4(6)
C15 C14 H14 120.3
C13 C14 H14 120.3
C14 C15 C16 118.8(6)
C14 C15 H15 120.6
C16 C15 H15 120.6
N6 C16 C15 122.8(6)
N6 C16 H16 118.6
C15 C16 H16 118.6
N7 C17 C18 108.8(6)
N7 C17 H17 125.6
C18 C17 H17 125.6
C17 C18 C19 104.7(6)
C17 C18 H18 127.6
C19 C18 H18 127.6
N8 C19 C18 110.6(6)
N8 C19 C20 117.3(5)
C18 C19 C20 131.7(6)
N9 C20 C21 123.1(6)
N9 C20 C19 115.2(5)
C21 C20 C19 121.7(6)
C22 C21 C20 119.4(7)
C22 C21 H21 120.3
C20 C21 H21 120.3
C21 C22 C23 118.8(6)
C21 C22 H22 120.6
C23 C22 H22 120.6
C22 C23 C24 119.0(7)
C22 C23 H23 120.5
C24 C23 H23 120.5
N9 C24 C23 122.6(7)
N9 C24 H24 118.7
C23 C24 H24 118.7
O2 C25 O1 127.8(5)
O2 C25 C26 115.8(5)
O1 C25 C26 116.4(5)
C31 C26 C27 116.8(5)
C31 C26 C25 120.8(6)
C27 C26 C25 122.4(5)
F1 C27 C28 117.9(6)
F1 C27 C26 120.1(5)
C28 C27 C26 121.9(6)
F2 C28 C27 120.8(6)
F2 C28 C29 120.5(6)
C27 C28 C29 118.7(6)
F3 C29 C30 120.4(6)
F3 C29 C28 118.5(7)
C30 C29 C28 121.1(6)
F4 C30 C29 120.8(6)
F4 C30 C31 119.6(7)
C29 C30 C31 119.5(6)
F5 C31 C30 117.9(6)
F5 C31 C26 120.2(5)
C30 C31 C26 122.0(6)
O5 C32 O4 128.1(6)
O5 C32 C33 116.6(5)
O4 C32 C33 115.4(6)
C38 C33 C34 117.2(6)
C38 C33 C32 121.3(5)
C34 C33 C32 121.3(6)
F6 C34 C35 119.0(5)
F6 C34 C33 119.7(6)
C35 C34 C33 121.2(6)
F7 C35 C36 120.3(6)
F7 C35 C34 119.6(6)
C36 C35 C34 120.1(6)
F8 C36 C35 120.7(6)
F8 C36 C37 119.4(6)
C35 C36 C37 119.9(6)
F9 C37 C38 121.3(6)
F9 C37 C36 119.1(6)
C38 C37 C36 119.5(6)
F10 C38 C37 117.9(6)
F10 C38 C33 120.0(6)
C37 C38 C33 122.0(6)
C56 C55 H55A 109.5
C56 C55 H55B 109.5
H55A C55 H55B 109.5
C56 C55 H55C 109.5
H55A C55 H55C 109.5
H55B C55 H55C 109.5
N10 C56 C55 176.8(15)
C56B C55B H55D 109.5
C56B C55B H55E 109.5
H55D C55B H55E 109.5
C56B C55B H55F 109.5
H55D C55B H55F 109.5
H55E C55B H55F 109.5
N10B C56B C55B 176(4)
N2 N1 C1 109.3(5)
N2 N1 B1 122.2(5)
C1 N1 B1 128.5(5)
N1 N2 C3 107.1(5)
N1 N2 Tb1 127.4(4)
C3 N2 Tb1 125.3(4)
C8 N3 C4 117.0(6)
C8 N3 Tb1 125.3(4)
C4 N3 Tb1 117.7(4)
C9 N4 N5 110.0(4)
C9 N4 B1 130.1(5)
N5 N4 B1 119.7(4)
C11 N5 N4 105.9(4)
C11 N5 Tb1 125.2(4)
N4 N5 Tb1 128.9(3)
C16 N6 C12 117.9(5)
C16 N6 Tb1 123.7(4)
C12 N6 Tb1 116.9(4)
C17 N7 N8 109.6(5)
C17 N7 B1 130.9(5)
N8 N7 B1 118.4(5)
C19 N8 N7 106.2(5)
C19 N8 Tb1 123.9(4)
N7 N8 Tb1 129.8(4)
C20 N9 C24 117.0(5)
C20 N9 Tb1 116.9(4)
C24 N9 Tb1 123.6(4)
C25 O1 Tb1 133.8(4)
Tb1 O3 H3A 106(5)
Tb1 O3 H3B 100(5)
H3A O3 H3B 122(7)
C32 O4 Tb1 131.9(4)
O3 Tb1 O1 78.75(14)
O3 Tb1 O4 79.86(15)
O1 Tb1 O4 131.60(14)
O3 Tb1 N8 136.09(16)
O1 Tb1 N8 76.43(14)
O4 Tb1 N8 142.41(15)
O3 Tb1 N5 136.33(14)
O1 Tb1 N5 141.30(14)
O4 Tb1 N5 79.52(15)
N8 Tb1 N5 66.20(15)
O3 Tb1 N2 141.42(16)
O1 Tb1 N2 87.07(15)
O4 Tb1 N2 83.43(15)
N8 Tb1 N2 72.40(16)
N5 Tb1 N2 72.78(15)
O3 Tb1 N9 74.97(16)
O1 Tb1 N9 68.38(14)
O4 Tb1 N9 143.48(15)
N8 Tb1 N9 62.39(16)
N5 Tb1 N9 101.04(15)
N2 Tb1 N9 132.10(16)
O3 Tb1 N6 74.52(15)
O1 Tb1 N6 143.18(15)
O4 Tb1 N6 67.48(14)
N8 Tb1 N6 106.50(15)
N5 Tb1 N6 62.07(15)
N2 Tb1 N6 129.33(15)
N9 Tb1 N6 80.44(15)
O3 Tb1 N3 79.48(16)
O1 Tb1 N3 67.00(14)
O4 Tb1 N3 66.68(14)
N8 Tb1 N3 121.46(15)
N5 Tb1 N3 125.20(16)
N2 Tb1 N3 61.97(16)
N9 Tb1 N3 131.83(15)
N6 Tb1 N3 130.26(15)

loop_
_geom_bond_atom_site_label_1
_geom_bond_atom_site_label_2
_geom_bond_distance
B1 N1 1.532(8)
B1 N4 1.549(7)
B1 N7 1.554(8)
B1 H1A 1.0000
C1 N1 1.351(8)
C1 C2 1.369(9)
C1 H1 0.9500
C2 C3 1.393(9)
C2 H2 0.9500
C3 N2 1.352(8)
C3 C4 1.461(8)
C4 N3 1.353(8)
C4 C5 1.388(9)
C5 C6 1.379(10)
C5 H5 0.9500
C6 C7 1.395(11)
C6 H6 0.9500
C7 C8 1.387(9)
C7 H7 0.9500
C8 N3 1.335(8)
C8 H8 0.9500
C9 N4 1.339(7)
C9 C10 1.377(8)
C9 H9 0.9500
C10 C11 1.395(8)
C10 H10 0.9500
C11 N5 1.333(7)
C11 C12 1.459(8)
C12 N6 1.353(7)
C12 C13 1.393(7)
C13 C14 1.377(9)
C13 H13 0.9500
C14 C15 1.374(9)
C14 H14 0.9500
C15 C16 1.391(8)
C15 H15 0.9500
C16 N6 1.339(7)
C16 H16 0.9500
C17 N7 1.347(8)
C17 C18 1.369(10)
C17 H17 0.9500
C18 C19 1.395(9)
C18 H18 0.9500
C19 N8 1.335(8)
C19 C20 1.473(9)
C20 N9 1.348(8)
C20 C21 1.377(9)
C21 C22 1.372(10)
C21 H21 0.9500
C22 C23 1.381(11)
C22 H22 0.9500
C23 C24 1.387(10)
C23 H23 0.9500
C24 N9 1.356(8)
C24 H24 0.9500
C25 O2 1.250(7)
C25 O1 1.257(7)
C25 C26 1.515(8)
C26 C31 1.387(8)
C26 C27 1.395(9)
C27 F1 1.337(7)
C27 C28 1.380(8)
C28 F2 1.333(8)
C28 C29 1.382(10)
C29 F3 1.347(7)
C29 C30 1.356(10)
C30 F4 1.355(8)
C30 C31 1.378(8)
C31 F5 1.341(7)
C32 O5 1.233(8)
C32 O4 1.268(7)
C32 C33 1.527(9)
C33 C38 1.380(9)
C33 C34 1.388(8)
C34 F6 1.336(7)
C34 C35 1.385(9)
C35 F7 1.348(7)
C35 C36 1.358(9)
C36 F8 1.348(7)
C36 C37 1.385(9)
C37 F9 1.354(8)
C37 C38 1.374(9)
C38 F10 1.349(7)
C55 C56 1.41(2)
C55 H55A 0.9800
C55 H55B 0.9800
C55 H55C 0.9800
C56 N10 1.185(13)
C55B C56B 1.40(3)
C55B H55D 0.9800
C55B H55E 0.9800
C55B H55F 0.9800
C56B N10B 1.19(2)
N1 N2 1.347(7)
N2 Tb1 2.495(5)
N3 Tb1 2.736(5)
N4 N5 1.365(6)
N5 Tb1 2.488(5)
N6 Tb1 2.702(5)
N7 N8 1.363(7)
N8 Tb1 2.477(5)
N9 Tb1 2.660(5)
O1 Tb1 2.385(4)
O3 Tb1 2.350(4)
O3 H3A 0.83(2)
O3 H3B 0.84(2)
O4 Tb1 2.391(4)

loop_
_geom_torsion_atom_site_label_1
_geom_torsion_atom_site_label_2
_geom_torsion_atom_site_label_3
_geom_torsion_atom_site_label_4
_geom_torsion
N1 C1 C2 C3 -0.8(7)
C1 C2 C3 N2 1.1(7)
C1 C2 C3 C4 -177.5(6)
N2 C3 C4 N3 1.0(8)
C2 C3 C4 N3 179.5(6)
N2 C3 C4 C5 -177.2(6)
C2 C3 C4 C5 1.3(11)
N3 C4 C5 C6 -0.5(10)
C3 C4 C5 C6 177.7(6)
C4 C5 C6 C7 -1.5(11)
C5 C6 C7 C8 2.1(10)
C6 C7 C8 N3 -0.7(10)
N4 C9 C10 C11 0.8(7)
C9 C10 C11 N5 -1.2(7)
C9 C10 C11 C12 173.4(6)
N5 C11 C12 N6 4.8(8)
C10 C11 C12 N6 -169.5(6)
N5 C11 C12 C13 -176.1(5)
C10 C11 C12 C13 9.6(10)
N6 C12 C13 C14 -0.3(9)
C11 C12 C13 C14 -179.3(6)
C12 C13 C14 C15 -0.9(10)
C13 C14 C15 C16 1.2(10)
C14 C15 C16 N6 -0.2(11)
N7 C17 C18 C19 -0.2(6)
C17 C18 C19 N8 0.7(7)
C17 C18 C19 C20 -171.3(6)
N8 C19 C20 N9 -9.0(7)
C18 C19 C20 N9 162.5(6)
N8 C19 C20 C21 174.5(5)
C18 C19 C20 C21 -14.0(10)
N9 C20 C21 C22 -1.2(9)
C19 C20 C21 C22 175.1(6)
C20 C21 C22 C23 0.8(10)
C21 C22 C23 C24 0.0(10)
C22 C23 C24 N9 -0.5(10)
O2 C25 C26 C31 48.7(8)
O1 C25 C26 C31 -130.7(6)
O2 C25 C26 C27 -128.8(6)
O1 C25 C26 C27 51.8(8)
C31 C26 C27 F1 -178.3(6)
C25 C26 C27 F1 -0.6(9)
C31 C26 C27 C28 -1.9(9)
C25 C26 C27 C28 175.7(6)
F1 C27 C28 F2 -1.2(10)
C26 C27 C28 F2 -177.6(6)
F1 C27 C28 C29 177.5(6)
C26 C27 C28 C29 1.1(10)
F2 C28 C29 F3 0.6(10)
C27 C28 C29 F3 -178.1(6)
F2 C28 C29 C30 179.5(6)
C27 C28 C29 C30 0.9(10)
F3 C29 C30 F4 -1.2(10)
C28 C29 C30 F4 179.9(6)
F3 C29 C30 C31 177.1(6)
C28 C29 C30 C31 -1.8(10)
F4 C30 C31 F5 -2.8(9)
C29 C30 C31 F5 178.9(6)
F4 C30 C31 C26 179.2(6)
C29 C30 C31 C26 0.9(10)
C27 C26 C31 F5 -177.0(5)
C25 C26 C31 F5 5.3(9)
C27 C26 C31 C30 0.9(9)
C25 C26 C31 C30 -176.7(6)
O5 C32 C33 C38 -102.7(7)
O4 C32 C33 C38 77.2(8)
O5 C32 C33 C34 73.0(8)
O4 C32 C33 C34 -107.0(7)
C38 C33 C34 F6 179.7(6)
C32 C33 C34 F6 3.8(9)
C38 C33 C34 C35 -0.6(10)
C32 C33 C34 C35 -176.5(6)
F6 C34 C35 F7 0.0(9)
C33 C34 C35 F7 -179.7(6)
F6 C34 C35 C36 -178.4(6)
C33 C34 C35 C36 1.9(10)
F7 C35 C36 F8 0.0(10)
C34 C35 C36 F8 178.4(6)
F7 C35 C36 C37 179.7(6)
C34 C35 C36 C37 -2.0(10)
F8 C36 C37 F9 -0.8(10)
C35 C36 C37 F9 179.5(6)
F8 C36 C37 C38 -179.6(6)
C35 C36 C37 C38 0.8(10)
F9 C37 C38 F10 -0.8(10)
C36 C37 C38 F10 177.9(6)
F9 C37 C38 C33 -178.2(6)
C36 C37 C38 C33 0.5(11)
C34 C33 C38 F10 -177.9(6)
C32 C33 C38 F10 -2.0(9)
C34 C33 C38 C37 -0.6(10)
C32 C33 C38 C37 175.3(6)
C2 C1 N1 N2 0.3(7)
C2 C1 N1 B1 -179.2(6)
N4 B1 N1 N2 -60.5(7)
N7 B1 N1 N2 54.6(7)
N4 B1 N1 C1 118.9(6)
N7 B1 N1 C1 -125.9(6)
C1 N1 N2 C3 0.4(6)
B1 N1 N2 C3 180.0(5)
C1 N1 N2 Tb1 -174.8(4)
B1 N1 N2 Tb1 4.7(7)
C2 C3 N2 N1 -0.9(6)
C4 C3 N2 N1 177.9(5)
C2 C3 N2 Tb1 174.4(4)
C4 C3 N2 Tb1 -6.7(7)
C7 C8 N3 C4 -1.2(9)
C7 C8 N3 Tb1 178.2(5)
C5 C4 N3 C8 1.8(9)
C3 C4 N3 C8 -176.4(5)
C5 C4 N3 Tb1 -177.6(5)
C3 C4 N3 Tb1 4.2(7)
C10 C9 N4 N5 -0.2(7)
C10 C9 N4 B1 -175.5(6)
N1 B1 N4 C9 -124.1(6)
N7 B1 N4 C9 119.0(6)
N1 B1 N4 N5 60.9(7)
N7 B1 N4 N5 -55.9(7)
C10 C11 N5 N4 1.1(6)
C12 C11 N5 N4 -174.4(5)
C10 C11 N5 Tb1 -177.0(4)
C12 C11 N5 Tb1 7.5(7)
C9 N4 N5 C11 -0.6(6)
B1 N4 N5 C11 175.3(5)
C9 N4 N5 Tb1 177.5(4)
B1 N4 N5 Tb1 -6.6(7)
C15 C16 N6 C12 -1.0(10)
C15 C16 N6 Tb1 -166.4(5)
C13 C12 N6 C16 1.2(9)
C11 C12 N6 C16 -179.7(5)
C13 C12 N6 Tb1 167.7(5)
C11 C12 N6 Tb1 -13.2(7)
C18 C17 N7 N8 -0.3(6)
C18 C17 N7 B1 168.1(5)
N1 B1 N7 C17 128.8(6)
N4 B1 N7 C17 -114.8(6)
N1 B1 N7 N8 -63.7(6)
N4 B1 N7 N8 52.7(6)
C18 C19 N8 N7 -0.8(6)
C20 C19 N8 N7 172.4(5)
C18 C19 N8 Tb1 177.2(4)
C20 C19 N8 Tb1 -9.6(7)
C17 N7 N8 C19 0.7(6)
B1 N7 N8 C19 -169.3(5)
C17 N7 N8 Tb1 -177.2(4)
B1 N7 N8 Tb1 12.8(7)
C21 C20 N9 C24 0.6(8)
C19 C20 N9 C24 -175.8(5)
C21 C20 N9 Tb1 -162.2(5)
C19 C20 N9 Tb1 21.3(6)
C23 C24 N9 C20 0.2(9)
C23 C24 N9 Tb1 161.8(5)
O2 C25 O1 Tb1 -2.9(11)
C26 C25 O1 Tb1 176.3(4)
O5 C32 O4 Tb1 -0.1(10)
C33 C32 O4 Tb1 180.0(4)
